data_7716898
loop_
_publ_author_name
'Beki&#x15f;, Deniz F'
'Thomas-Hargreaves, Lewis R'
'Ivlev, Sergei I.'
'Buchner, Magnus R.'

_publ_section_title
;
 Multinuclear beryllium amide and imide complexes: structure, properties
 and bonding.
;
_journal_issue 37
_journal_name_full 'Dalton transactions (Cambridge, England : 2003)'
_journal_page_first 15551
_journal_page_last 15564
_journal_paper_doi 10.1039/d4dt02269f
_journal_volume 53
_journal_year 2024
_chemical_formula_moiety 'C48 H56 Be2 N4'
_chemical_formula_sum 'C48 H56 Be2 N4'
_chemical_formula_weight 706.98
_space_group_crystal_system monoclinic
_space_group_IT_number 14
_space_group_name_Hall '-P 2ybc'
_space_group_name_H-M_alt 'P 1 21/c 1'
_atom_sites_solution_hydrogens mixed
_atom_sites_solution_primary dual
_atom_sites_solution_secondary difmap
_audit_creation_method SHELXL-2019/1
_audit_update_record
;
2024-07-23 deposited with the CCDC.	2024-08-27 downloaded from the CCDC.
;
_cell_angle_alpha 90
_cell_angle_beta 99.949(7)
_cell_angle_gamma 90
_cell_formula_units_Z 2
_cell_length_a 9.4884(9)
_cell_length_b 9.8022(7)
_cell_length_c 22.2345(19)
_cell_measurement_reflns_used 14748
_cell_measurement_temperature 100
_cell_measurement_theta_max 76.08
_cell_measurement_theta_min 4.05
_cell_volume 2036.9(3)
_computing_cell_refinement
;
X-Area Recipe 1.36.0.0 (STOE, 2020)
;
_computing_data_collection
;
X-Area Pilatus3_SV 1.31.170.0 (STOE, 2020)
;
_computing_data_reduction
;
X-Area Integrate 1.78.3.0 (STOE, 2020)
X-Area LANA 1.83.8.0 (STOE, 2020)
;
_computing_publication_material
;
STOE & Cie GmbH, X-Area, software package for collecting single-crystal or
multi-domain crystal data on STOE area-detector diffractometers, for image
processing, for the correction and scaling of reflection intensities and
for outlier rejection, version 1.90, Darmstadt 2020
;
_computing_structure_refinement 'SHELXL-2019/1 (Sheldrick, 2019)'
_diffrn_ambient_temperature 100
_diffrn_detector Pilatus300K
_diffrn_detector_area_resol_mean 5.81
_diffrn_detector_type 'DECTRIS PILATUS 300K'
_diffrn_measured_fraction_theta_full 0.994
_diffrn_measured_fraction_theta_max 0.976
_diffrn_measurement_details ' 2890 frames, detector distance = 60 mm'
_diffrn_measurement_device 'Eulerian 4-circle diffractometer'
_diffrn_measurement_device_type 'STOE STADIVARI'
_diffrn_measurement_method 'rotation method, \w scans'
_diffrn_radiation_collimation '0.5 mm diameter'
_diffrn_radiation_monochromator 'Graded multilayer mirror'
_diffrn_radiation_polarisn_norm 270
_diffrn_radiation_probe x-ray
_diffrn_radiation_type 'Cu K\a'
_diffrn_radiation_wavelength 1.54186
_diffrn_reflns_av_R_equivalents 0.0535
_diffrn_reflns_av_unetI/netI 0.0315
_diffrn_reflns_Laue_measured_fraction_full 0.994
_diffrn_reflns_Laue_measured_fraction_max 0.976
_diffrn_reflns_limit_h_max 11
_diffrn_reflns_limit_h_min -6
_diffrn_reflns_limit_k_max 12
_diffrn_reflns_limit_k_min -12
_diffrn_reflns_limit_l_max 27
_diffrn_reflns_limit_l_min -26
_diffrn_reflns_number 24532
_diffrn_reflns_point_group_measured_fraction_full 0.994
_diffrn_reflns_point_group_measured_fraction_max 0.976
_diffrn_reflns_theta_full 67.679
_diffrn_reflns_theta_max 76.128
_diffrn_reflns_theta_min 4.037
_diffrn_source 'GeniX 3D HF Cu'
_diffrn_source_current 0.600
_diffrn_source_power 0.030
_diffrn_source_voltage 50
_exptl_absorpt_coefficient_mu 0.499
_exptl_absorpt_correction_T_max 0.9645
_exptl_absorpt_correction_T_min 0.2189
_exptl_absorpt_correction_type multi-scan
_exptl_absorpt_process_details
;
STOE X-Red32, absorption correction by Gaussian integration, analogous to
P. Coppens in: F. R. Ahmed (Editor), "Crystallographic Computing", Munksgaard,
Copenhagen (1970), 255 - 270. Afterwards scaling of reflection intensities was
performed within STOE LANA. J. Koziskova, F. Hahn, J. Richter, J. Kozisek, Acta
Chimica Slovaca, vol. 9, no. 2, 2016, pp. 136 - 140.
Finally a spherical absorption correction was done within STOE LANA.
;
_exptl_crystal_colour colorless
_exptl_crystal_density_diffrn 1.153
_exptl_crystal_density_method 'not measured'
_exptl_crystal_description block
_exptl_crystal_F_000 760
_exptl_crystal_size_max 0.180
_exptl_crystal_size_mid 0.170
_exptl_crystal_size_min 0.150
_refine_diff_density_max 0.288
_refine_diff_density_min -0.223
_refine_diff_density_rms 0.055
_refine_ls_extinction_coef 0.0035(7)
_refine_ls_extinction_expression Fc^*^=kFc[1+0.001xFc^2^\l^3^/sin(2\q)]^-1/4^
_refine_ls_extinction_method 'SHELXL-2019/1 (Sheldrick 2019)'
_refine_ls_goodness_of_fit_ref 1.065
_refine_ls_hydrogen_treatment mixed
_refine_ls_matrix_type full
_refine_ls_number_parameters 283
_refine_ls_number_reflns 4152
_refine_ls_number_restraints 69
_refine_ls_restrained_S_all 1.061
_refine_ls_R_factor_all 0.0640
_refine_ls_R_factor_gt 0.0518
_refine_ls_shift/su_max 0.001
_refine_ls_shift/su_mean 0.000
_refine_ls_structure_factor_coef Fsqd
_refine_ls_weighting_details 'w=1/[\s^2^(Fo^2^)+(0.1090P)^2^] where P=(Fo^2^+2Fc^2^)/3'
_refine_ls_weighting_scheme calc
_refine_ls_wR_factor_gt 0.1488
_refine_ls_wR_factor_ref 0.1578
_reflns_Friedel_coverage 0.000
_reflns_number_gt 3226
_reflns_number_total 4152
_reflns_threshold_expression 'I > 2\s(I)'
_cod_data_source_file d4dt02269f2.cif
_cod_data_source_block LTH501
_cod_depositor_comments 'Adding full bibliography for 7716897--7716901.cif.'
_cod_original_sg_symbol_H-M 'P 21/c'
_cod_database_code 7716898
_shelx_shelxl_version_number 2019/1
_shelx_space_group_comment
;
The symmetry employed for this shelxl refinement is uniquely defined
by the following loop, which should always be used as a source of
symmetry information in preference to the above space-group names.
They are only intended as comments.
;
_shelx_estimated_absorpt_t_min 0.916
_shelx_estimated_absorpt_t_max 0.929

loop_
_space_group_symop_operation_xyz
'x, y, z'
'-x, y+1/2, -z+1/2'
'-x, -y, -z'
'x, -y-1/2, z-1/2'

loop_
_atom_site_label
_atom_site_type_symbol
_atom_site_fract_x
_atom_site_fract_y
_atom_site_fract_z
_atom_site_U_iso_or_equiv
_atom_site_adp_type
_atom_site_occupancy
_atom_site_site_symmetry_order
_atom_site_calc_flag
_atom_site_refinement_flags_posn
_atom_site_refinement_flags_adp
_atom_site_refinement_flags_occupancy
_atom_site_disorder_assembly
_atom_site_disorder_group
N2 N 0.60094(12) 0.45552(12) 0.54079(5) 0.0277(3) Uani 1 1 d . . . . .
N1 N 0.59528(13) 0.36769(12) 0.40829(5) 0.0300(3) Uani 1 1 d . . . . .
C7 C 0.71458(15) 0.28334(14) 0.40755(6) 0.0298(3) Uani 1 1 d . . . . .
C13 C 0.63594(15) 0.34278(14) 0.58248(6) 0.0285(3) Uani 1 1 d . . . . .
C1 C 0.50236(16) 0.38243(15) 0.35013(6) 0.0321(3) Uani 1 1 d . . . . .
C12 C 0.78662(16) 0.22506(14) 0.46181(7) 0.0328(3) Uani 1 1 d . . . . .
H12 H 0.750943 0.239227 0.498695 0.039 Uiso 1 1 calc R U . . .
C14 C 0.76858(16) 0.33989(15) 0.62228(6) 0.0318(3) Uani 1 1 d . . . . .
C18 C 0.53536(17) 0.23723(15) 0.58300(7) 0.0343(3) Uani 1 1 d . . . . .
C11 C 0.90873(17) 0.14724(16) 0.46272(7) 0.0374(4) Uani 1 1 d . . . . .
H11 H 0.956670 0.110501 0.500271 0.045 Uiso 1 1 calc R U . . .
C8 C 0.76847(17) 0.25595(16) 0.35377(7) 0.0354(3) Uani 1 1 d . . . . .
H8 H 0.721037 0.292143 0.316020 0.042 Uiso 1 1 calc R U . . .
C19 C 0.87089(15) 0.46129(16) 0.62624(6) 0.0332(3) Uani 1 1 d . . . . .
H19 H 0.811705 0.545779 0.625934 0.040 Uiso 1 1 calc R U . . .
C15 C 0.80072(17) 0.22596(17) 0.65962(7) 0.0389(4) Uani 1 1 d . . . . .
H15 H 0.890907 0.221113 0.685864 0.047 Uiso 1 1 calc R U . . .
C6 C 0.5054(2) 0.49887(17) 0.31450(7) 0.0412(4) Uani 1 1 d . . . . .
H6 H 0.572389 0.569226 0.327824 0.049 Uiso 1 1 calc R U . . .
C10 C 0.96201(17) 0.12223(16) 0.40932(8) 0.0400(4) Uani 1 1 d . . . . .
H10 H 1.045902 0.068949 0.410003 0.048 Uiso 1 1 calc R U . . .
C9 C 0.89028(17) 0.17658(17) 0.35515(8) 0.0393(4) Uani 1 1 d . . . . .
H9 H 0.924921 0.159312 0.318267 0.047 Uiso 1 1 calc R U . . .
C2 C 0.40569(18) 0.27966(17) 0.32937(7) 0.0403(4) Uani 1 1 d . . . . .
H2A H 0.403328 0.199022 0.352880 0.048 Uiso 1 1 calc R U . . .
C17 C 0.57293(18) 0.12623(16) 0.62215(7) 0.0396(4) Uani 1 1 d . . . . .
H17 H 0.506317 0.054189 0.622976 0.048 Uiso 1 1 calc R U . . .
C16 C 0.70453(19) 0.11961(17) 0.65944(7) 0.0422(4) Uani 1 1 d . . . . .
H16 H 0.729295 0.042468 0.684949 0.051 Uiso 1 1 calc R U . . .
C20 C 0.94938(17) 0.47043(17) 0.57110(7) 0.0390(4) Uani 1 1 d . . . . .
H20A H 1.010185 0.389855 0.570333 0.059 Uiso 1 1 calc R U . . .
H20B H 1.008778 0.552802 0.574662 0.059 Uiso 1 1 calc R U . . .
H20C H 0.879016 0.474448 0.533276 0.059 Uiso 1 1 calc R U . . .
C21 C 0.98158(18) 0.46379(19) 0.68512(8) 0.0445(4) Uani 1 1 d . . . . .
H21A H 0.932844 0.454689 0.720349 0.067 Uiso 1 1 calc R U . . .
H21B H 1.034022 0.550331 0.687884 0.067 Uiso 1 1 calc R U . . .
H21C H 1.048762 0.387944 0.684843 0.067 Uiso 1 1 calc R U . . .
C5 C 0.4115(2) 0.5129(2) 0.25983(8) 0.0503(5) Uani 1 1 d . . . . .
H5 H 0.414131 0.593105 0.236051 0.060 Uiso 1 1 calc R U . . .
C3 C 0.3118(2) 0.2943(2) 0.27401(8) 0.0522(5) Uani 1 1 d . . . . .
H3 H 0.245895 0.223561 0.259890 0.063 Uiso 1 1 calc R U . . .
C4 C 0.3146(2) 0.4117(2) 0.23970(8) 0.0549(5) Uani 1 1 d . . . . .
H4 H 0.249715 0.422315 0.202351 0.066 Uiso 1 1 calc R U . . .
Be1 Be 0.5470(2) 0.44358(19) 0.46372(8) 0.0289(4) Uani 1 1 d . . . . .
H2 H 0.678(2) 0.5168(18) 0.5476(8) 0.037(5) Uiso 1 1 d . . . . .
C22_1 C 0.3803(5) 0.2477(6) 0.5480(2) 0.0323(9) Uani 0.650(13) 1 d D U P A 1
H22_1 H 0.361000 0.346463 0.538734 0.039 Uiso 0.650(13) 1 calc R U P A 1
C23_1 C 0.3659(5) 0.1740(8) 0.48711(16) 0.0516(13) Uani 0.650(13) 1 d D U P A 1
H23A_1 H 0.278211 0.203974 0.460397 0.077 Uiso 0.650(13) 1 calc R U P A 1
H23B_1 H 0.361321 0.075350 0.493814 0.077 Uiso 0.650(13) 1 calc R U P A 1
H23C_1 H 0.448758 0.194969 0.467876 0.077 Uiso 0.650(13) 1 calc R U P A 1
C24_1 C 0.2640(5) 0.1976(5) 0.5824(2) 0.0354(9) Uani 0.650(13) 1 d D U P A 1
H24A_1 H 0.169667 0.214378 0.557690 0.053 Uiso 0.650(13) 1 calc R U P A 1
H24B_1 H 0.271680 0.246605 0.621247 0.053 Uiso 0.650(13) 1 calc R U P A 1
H24C_1 H 0.276106 0.099552 0.590362 0.053 Uiso 0.650(13) 1 calc R U P A 1
C22_2 C 0.4044(10) 0.2286(10) 0.5339(5) 0.0329(16) Uani 0.350(13) 1 d D U P A 2
H2_2 H 0.398997 0.314671 0.509453 0.040 Uiso 0.350(13) 1 calc R U P A 2
C23_2 C 0.3957(8) 0.1104(10) 0.4900(3) 0.0404(15) Uani 0.350(13) 1 d D U P A 2
H3A_2 H 0.308333 0.118233 0.459479 0.061 Uiso 0.350(13) 1 calc R U P A 2
H3B_2 H 0.393863 0.024615 0.512525 0.061 Uiso 0.350(13) 1 calc R U P A 2
H3C_2 H 0.479325 0.111525 0.469612 0.061 Uiso 0.350(13) 1 calc R U P A 2
C24_2 C 0.2801(12) 0.2285(16) 0.5682(6) 0.064(3) Uani 0.350(13) 1 d D U P A 2
H1A_2 H 0.190312 0.238576 0.539259 0.096 Uiso 0.350(13) 1 calc R U P A 2
H1B_2 H 0.290467 0.304556 0.597261 0.096 Uiso 0.350(13) 1 calc R U P A 2
H1C_2 H 0.278826 0.142237 0.590421 0.096 Uiso 0.350(13) 1 calc R U P A 2

loop_
_atom_site_aniso_label
_atom_site_aniso_U_11
_atom_site_aniso_U_22
_atom_site_aniso_U_33
_atom_site_aniso_U_23
_atom_site_aniso_U_13
_atom_site_aniso_U_12
N2 0.0242(6) 0.0301(6) 0.0280(6) 0.0018(4) 0.0023(4) 0.0015(4)
N1 0.0275(6) 0.0336(6) 0.0288(6) -0.0019(4) 0.0040(5) 0.0022(5)
C7 0.0250(7) 0.0311(7) 0.0333(7) -0.0042(5) 0.0051(5) -0.0038(5)
C13 0.0265(7) 0.0329(7) 0.0260(6) 0.0022(5) 0.0046(5) 0.0024(5)
C1 0.0311(8) 0.0372(8) 0.0279(7) -0.0030(5) 0.0046(5) 0.0060(6)
C12 0.0307(8) 0.0336(7) 0.0341(7) -0.0033(5) 0.0054(6) 0.0015(6)
C14 0.0259(7) 0.0380(8) 0.0314(7) 0.0023(5) 0.0045(5) 0.0018(5)
C18 0.0300(8) 0.0360(8) 0.0347(7) 0.0028(6) -0.0002(6) -0.0020(6)
C11 0.0307(8) 0.0376(8) 0.0416(8) -0.0060(6) 0.0002(6) 0.0021(6)
C8 0.0308(8) 0.0416(8) 0.0344(7) -0.0056(6) 0.0071(6) -0.0022(6)
C19 0.0237(7) 0.0404(8) 0.0342(7) 0.0019(6) 0.0017(5) 0.0003(6)
C15 0.0304(8) 0.0436(9) 0.0400(8) 0.0097(6) -0.0014(6) 0.0032(6)
C6 0.0501(10) 0.0421(9) 0.0326(7) 0.0002(6) 0.0111(7) 0.0029(7)
C10 0.0273(8) 0.0413(8) 0.0512(9) -0.0103(7) 0.0067(7) 0.0026(6)
C9 0.0336(8) 0.0440(9) 0.0424(8) -0.0122(6) 0.0128(6) -0.0034(6)
C2 0.0391(9) 0.0415(9) 0.0371(8) -0.0014(6) -0.0022(7) 0.0014(7)
C17 0.0381(9) 0.0367(8) 0.0424(8) 0.0090(6) 0.0022(7) -0.0035(6)
C16 0.0422(10) 0.0403(9) 0.0417(8) 0.0136(7) 0.0008(7) 0.0012(7)
C20 0.0282(8) 0.0456(9) 0.0445(8) 0.0004(7) 0.0099(6) -0.0021(6)
C21 0.0317(9) 0.0545(10) 0.0429(8) 0.0074(7) -0.0056(7) -0.0077(7)
C5 0.0651(13) 0.0528(10) 0.0330(8) 0.0079(7) 0.0083(8) 0.0166(9)
C3 0.0479(11) 0.0592(11) 0.0426(9) -0.0061(8) -0.0112(8) 0.0021(8)
C4 0.0565(12) 0.0676(12) 0.0356(8) -0.0026(8) -0.0057(7) 0.0197(10)
Be1 0.0244(9) 0.0327(9) 0.0291(8) -0.0004(7) 0.0039(7) 0.0007(7)
C22_1 0.0249(19) 0.0372(18) 0.0330(18) 0.0062(13) -0.0001(12) -0.0040(13)
C23_1 0.042(2) 0.075(4) 0.0373(14) -0.0037(17) 0.0050(13) -0.019(2)
C24_1 0.0221(17) 0.0407(16) 0.0435(18) 0.0006(12) 0.0058(12) -0.0070(11)
C22_2 0.024(3) 0.033(3) 0.042(4) 0.001(2) 0.008(2) -0.002(2)
C23_2 0.033(3) 0.045(4) 0.043(3) -0.008(2) 0.003(2) 0.001(2)
C24_2 0.036(4) 0.092(8) 0.068(6) -0.032(5) 0.019(4) -0.014(4)

loop_
_atom_type_symbol
_atom_type_description
_atom_type_scat_dispersion_real
_atom_type_scat_dispersion_imag
_atom_type_scat_source
C C 0.0181 0.0091 'International Tables Vol C Tables 4.2.6.8 and 6.1.1.4'
H H 0.0000 0.0000 'International Tables Vol C Tables 4.2.6.8 and 6.1.1.4'
Be Be 0.0038 0.0014 'International Tables Vol C Tables 4.2.6.8 and 6.1.1.4'
N N 0.0311 0.0180 'International Tables Vol C Tables 4.2.6.8 and 6.1.1.4'

loop_
_geom_angle_atom_site_label_1
_geom_angle_atom_site_label_2
_geom_angle_atom_site_label_3
_geom_angle
_geom_angle_site_symmetry_1
_geom_angle_site_symmetry_3
_geom_angle_publ_flag
C13 N2 Be1 126.04(11) . . ?
C13 N2 Be1 125.24(11) . 3_666 ?
Be1 N2 Be1 83.10(10) . 3_666 ?
C13 N2 H2 107.6(11) . . ?
Be1 N2 H2 107.2(11) . . ?
Be1 N2 H2 104.2(11) 3_666 . ?
C7 N1 C1 114.70(11) . . ?
C7 N1 Be1 129.18(12) . . ?
C1 N1 Be1 116.09(12) . . ?
C12 C7 N1 120.27(12) . . ?
C12 C7 C8 117.36(14) . . ?
N1 C7 C8 122.36(13) . . ?
C14 C13 C18 120.88(13) . . ?
C14 C13 N2 120.02(13) . . ?
C18 C13 N2 119.10(12) . . ?
C2 C1 C6 118.92(14) . . ?
C2 C1 N1 119.53(13) . . ?
C6 C1 N1 121.55(14) . . ?
C11 C12 C7 121.31(14) . . ?
C11 C12 H12 119.3 . . ?
C7 C12 H12 119.3 . . ?
C15 C14 C13 118.05(14) . . ?
C15 C14 C19 121.21(13) . . ?
C13 C14 C19 120.68(13) . . ?
C17 C18 C13 118.40(14) . . ?
C17 C18 C22_2 119.7(4) . . ?
C13 C18 C22_2 120.7(4) . . ?
C17 C18 C22_1 118.9(2) . . ?
C13 C18 C22_1 122.3(2) . . ?
C12 C11 C10 120.76(15) . . ?
C12 C11 H11 119.6 . . ?
C10 C11 H11 119.6 . . ?
C9 C8 C7 120.79(15) . . ?
C9 C8 H8 119.6 . . ?
C7 C8 H8 119.6 . . ?
C14 C19 C21 113.38(12) . . ?
C14 C19 C20 112.85(12) . . ?
C21 C19 C20 108.94(13) . . ?
C14 C19 H19 107.1 . . ?
C21 C19 H19 107.1 . . ?
C20 C19 H19 107.1 . . ?
C16 C15 C14 121.68(15) . . ?
C16 C15 H15 119.2 . . ?
C14 C15 H15 119.2 . . ?
C5 C6 C1 120.52(17) . . ?
C5 C6 H6 119.7 . . ?
C1 C6 H6 119.7 . . ?
C9 C10 C11 118.60(14) . . ?
C9 C10 H10 120.7 . . ?
C11 C10 H10 120.7 . . ?
C10 C9 C8 121.14(14) . . ?
C10 C9 H9 119.4 . . ?
C8 C9 H9 119.4 . . ?
C1 C2 C3 120.21(16) . . ?
C1 C2 H2A 119.9 . . ?
C3 C2 H2A 119.9 . . ?
C16 C17 C18 121.22(15) . . ?
C16 C17 H17 119.4 . . ?
C18 C17 H17 119.4 . . ?
C17 C16 C15 119.68(14) . . ?
C17 C16 H16 120.2 . . ?
C15 C16 H16 120.2 . . ?
C19 C20 H20A 109.5 . . ?
C19 C20 H20B 109.5 . . ?
H20A C20 H20B 109.5 . . ?
C19 C20 H20C 109.5 . . ?
H20A C20 H20C 109.5 . . ?
H20B C20 H20C 109.5 . . ?
C19 C21 H21A 109.5 . . ?
C19 C21 H21B 109.5 . . ?
H21A C21 H21B 109.5 . . ?
C19 C21 H21C 109.5 . . ?
H21A C21 H21C 109.5 . . ?
H21B C21 H21C 109.5 . . ?
C4 C5 C6 120.48(17) . . ?
C4 C5 H5 119.8 . . ?
C6 C5 H5 119.8 . . ?
C4 C3 C2 120.10(18) . . ?
C4 C3 H3 120.0 . . ?
C2 C3 H3 120.0 . . ?
C5 C4 C3 119.76(16) . . ?
C5 C4 H4 120.1 . . ?
C3 C4 H4 120.1 . . ?
N1 Be1 N2 137.89(14) . . ?
N1 Be1 N2 125.15(12) . 3_666 ?
N2 Be1 N2 96.90(10) . 3_666 ?
N1 Be1 Be1 173.37(17) . 3_666 ?
N2 Be1 Be1 48.46(8) . 3_666 ?
N2 Be1 Be1 48.44(8) 3_666 3_666 ?
C23_1 C22_1 C24_1 109.4(4) . . ?
C23_1 C22_1 C18 110.4(3) . . ?
C24_1 C22_1 C18 115.7(4) . . ?
C23_1 C22_1 H22_1 107.0 . . ?
C24_1 C22_1 H22_1 107.0 . . ?
C18 C22_1 H22_1 107.0 . . ?
C22_1 C23_1 H23A_1 109.5 . . ?
C22_1 C23_1 H23B_1 109.5 . . ?
H23A_1 C23_1 H23B_1 109.5 . . ?
C22_1 C23_1 H23C_1 109.5 . . ?
H23A_1 C23_1 H23C_1 109.5 . . ?
H23B_1 C23_1 H23C_1 109.5 . . ?
C22_1 C24_1 H24A_1 109.5 . . ?
C22_1 C24_1 H24B_1 109.5 . . ?
H24A_1 C24_1 H24B_1 109.5 . . ?
C22_1 C24_1 H24C_1 109.5 . . ?
H24A_1 C24_1 H24C_1 109.5 . . ?
H24B_1 C24_1 H24C_1 109.5 . . ?
C23_2 C22_2 C18 117.2(6) . . ?
C23_2 C22_2 C24_2 111.5(8) . . ?
C18 C22_2 C24_2 104.6(7) . . ?
C23_2 C22_2 H2_2 107.7 . . ?
C18 C22_2 H2_2 107.7 . . ?
C24_2 C22_2 H2_2 107.7 . . ?
C22_2 C23_2 H3A_2 109.5 . . ?
C22_2 C23_2 H3B_2 109.5 . . ?
H3A_2 C23_2 H3B_2 109.5 . . ?
C22_2 C23_2 H3C_2 109.5 . . ?
H3A_2 C23_2 H3C_2 109.5 . . ?
H3B_2 C23_2 H3C_2 109.5 . . ?
C22_2 C24_2 H1A_2 109.5 . . ?
C22_2 C24_2 H1B_2 109.5 . . ?
H1A_2 C24_2 H1B_2 109.5 . . ?
C22_2 C24_2 H1C_2 109.5 . . ?
H1A_2 C24_2 H1C_2 109.5 . . ?
H1B_2 C24_2 H1C_2 109.5 . . ?

loop_
_geom_bond_atom_site_label_1
_geom_bond_atom_site_label_2
_geom_bond_distance
_geom_bond_site_symmetry_2
_geom_bond_publ_flag
N2 C13 1.4439(17) . ?
N2 Be1 1.705(2) . ?
N2 Be1 1.706(2) 3_666 ?
N2 H2 0.935(19) . ?
N1 C7 1.4042(18) . ?
N1 C1 1.4411(17) . ?
N1 Be1 1.574(2) . ?
C7 C12 1.401(2) . ?
C7 C8 1.405(2) . ?
C13 C14 1.4082(19) . ?
C13 C18 1.409(2) . ?
C1 C2 1.387(2) . ?
C1 C6 1.392(2) . ?
C12 C11 1.384(2) . ?
C12 H12 0.9500 . ?
C14 C15 1.393(2) . ?
C14 C19 1.529(2) . ?
C18 C17 1.400(2) . ?
C18 C22_2 1.508(10) . ?
C18 C22_1 1.545(5) . ?
C11 C10 1.390(2) . ?
C11 H11 0.9500 . ?
C8 C9 1.389(2) . ?
C8 H8 0.9500 . ?
C19 C21 1.531(2) . ?
C19 C20 1.543(2) . ?
C19 H19 1.0000 . ?
C15 C16 1.385(2) . ?
C15 H15 0.9500 . ?
C6 C5 1.384(2) . ?
C6 H6 0.9500 . ?
C10 C9 1.383(2) . ?
C10 H10 0.9500 . ?
C9 H9 0.9500 . ?
C2 C3 1.397(2) . ?
C2 H2A 0.9500 . ?
C17 C16 1.376(2) . ?
C17 H17 0.9500 . ?
C16 H16 0.9500 . ?
C20 H20A 0.9800 . ?
C20 H20B 0.9800 . ?
C20 H20C 0.9800 . ?
C21 H21A 0.9800 . ?
C21 H21B 0.9800 . ?
C21 H21C 0.9800 . ?
C5 C4 1.374(3) . ?
C5 H5 0.9500 . ?
C3 C4 1.383(3) . ?
C3 H3 0.9500 . ?
C4 H4 0.9500 . ?
Be1 Be1 2.263(4) 3_666 ?
C22_1 C23_1 1.520(5) . ?
C22_1 C24_1 1.528(4) . ?
C22_1 H22_1 1.0000 . ?
C23_1 H23A_1 0.9800 . ?
C23_1 H23B_1 0.9800 . ?
C23_1 H23C_1 0.9800 . ?
C24_1 H24A_1 0.9800 . ?
C24_1 H24B_1 0.9800 . ?
C24_1 H24C_1 0.9800 . ?
C22_2 C23_2 1.508(8) . ?
C22_2 C24_2 1.511(8) . ?
C22_2 H2_2 1.0000 . ?
C23_2 H3A_2 0.9800 . ?
C23_2 H3B_2 0.9800 . ?
C23_2 H3C_2 0.9800 . ?
C24_2 H1A_2 0.9800 . ?
C24_2 H1B_2 0.9800 . ?
C24_2 H1C_2 0.9800 . ?

loop_
_geom_torsion_atom_site_label_1
_geom_torsion_atom_site_label_2
_geom_torsion_atom_site_label_3
_geom_torsion_atom_site_label_4
_geom_torsion
_geom_torsion_site_symmetry_1
_geom_torsion_site_symmetry_2
_geom_torsion_site_symmetry_3
_geom_torsion_site_symmetry_4
_geom_torsion_publ_flag
C1 N1 C7 C12 -159.41(13) . . . . ?
Be1 N1 C7 C12 18.4(2) . . . . ?
C1 N1 C7 C8 21.91(19) . . . . ?
Be1 N1 C7 C8 -160.29(15) . . . . ?
Be1 N2 C13 C14 126.45(15) . . . . ?
Be1 N2 C13 C14 -124.15(15) 3_666 . . . ?
Be1 N2 C13 C18 -54.09(19) . . . . ?
Be1 N2 C13 C18 55.31(18) 3_666 . . . ?
C7 N1 C1 C2 79.11(17) . . . . ?
Be1 N1 C1 C2 -98.99(17) . . . . ?
C7 N1 C1 C6 -102.03(16) . . . . ?
Be1 N1 C1 C6 79.87(18) . . . . ?
N1 C7 C12 C11 -176.69(13) . . . . ?
C8 C7 C12 C11 2.1(2) . . . . ?
C18 C13 C14 C15 3.6(2) . . . . ?
N2 C13 C14 C15 -176.92(13) . . . . ?
C18 C13 C14 C19 -173.67(13) . . . . ?
N2 C13 C14 C19 5.8(2) . . . . ?
C14 C13 C18 C17 -2.8(2) . . . . ?
N2 C13 C18 C17 177.76(13) . . . . ?
C14 C13 C18 C22_2 -170.1(4) . . . . ?
N2 C13 C18 C22_2 10.4(5) . . . . ?
C14 C13 C18 C22_1 169.8(3) . . . . ?
N2 C13 C18 C22_1 -9.7(3) . . . . ?
C7 C12 C11 C10 -1.3(2) . . . . ?
C12 C7 C8 C9 -1.4(2) . . . . ?
N1 C7 C8 C9 177.32(14) . . . . ?
C15 C14 C19 C21 -17.3(2) . . . . ?
C13 C14 C19 C21 159.92(14) . . . . ?
C15 C14 C19 C20 107.17(16) . . . . ?
C13 C14 C19 C20 -75.61(17) . . . . ?
C13 C14 C15 C16 -1.9(2) . . . . ?
C19 C14 C15 C16 175.43(15) . . . . ?
C2 C1 C6 C5 1.2(2) . . . . ?
N1 C1 C6 C5 -177.63(15) . . . . ?
C12 C11 C10 C9 -0.1(2) . . . . ?
C11 C10 C9 C8 0.8(2) . . . . ?
C7 C8 C9 C10 0.0(2) . . . . ?
C6 C1 C2 C3 -0.9(2) . . . . ?
N1 C1 C2 C3 177.96(15) . . . . ?
C13 C18 C17 C16 0.1(2) . . . . ?
C22_2 C18 C17 C16 167.5(5) . . . . ?
C22_1 C18 C17 C16 -172.7(3) . . . . ?
C18 C17 C16 C15 1.7(3) . . . . ?
C14 C15 C16 C17 -0.8(3) . . . . ?
C1 C6 C5 C4 -0.4(3) . . . . ?
C1 C2 C3 C4 -0.2(3) . . . . ?
C6 C5 C4 C3 -0.7(3) . . . . ?
C2 C3 C4 C5 1.0(3) . . . . ?
C7 N1 Be1 N2 -3.4(3) . . . . ?
C1 N1 Be1 N2 174.40(16) . . . . ?
C7 N1 Be1 N2 179.87(13) . . . 3_666 ?
C1 N1 Be1 N2 -2.4(2) . . . 3_666 ?
C13 N2 Be1 N1 -48.2(3) . . . . ?
Be1 N2 Be1 N1 -177.3(3) 3_666 . . . ?
C13 N2 Be1 N2 129.11(14) . . . 3_666 ?
Be1 N2 Be1 N2 0.000(2) 3_666 . . 3_666 ?
C13 N2 Be1 Be1 129.11(14) . . . 3_666 ?
C17 C18 C22_1 C23_1 -89.3(5) . . . . ?
C13 C18 C22_1 C23_1 98.2(4) . . . . ?
C17 C18 C22_1 C24_1 35.5(5) . . . . ?
C13 C18 C22_1 C24_1 -137.0(4) . . . . ?
C17 C18 C22_2 C23_2 -55.1(10) . . . . ?
C13 C18 C22_2 C23_2 112.1(7) . . . . ?
C17 C18 C22_2 C24_2 68.9(10) . . . . ?
C13 C18 C22_2 C24_2 -124.0(8) . . . . ?
